data_4322109
loop_
_publ_author_name
'Guy N. Richardson'
'Udo Brand'
'Heinrich Vahrenkamp'

_publ_section_title
;
 Linear and Bent M(\m-CN)Pt(\m-CN)M Chains: Probes for Remote Metal-Metal
 Interactions
;
_journal_name_full 'Inorganic Chemistry'
_journal_page_first 3070
_journal_page_last 3079
_journal_paper_doi 10.1021/ic981384l
_journal_volume 38
_journal_year 1999
_chemical_formula_sum 'C74 H68 F12 Fe2 N4 P4 Pt Sb2'
_chemical_formula_weight 1915.49
_chemical_name_systematic
; 
 ? 
;
_space_group_IT_number 15
_symmetry_cell_setting monoclinic
_symmetry_space_group_name_Hall '-C 2yc'
_symmetry_space_group_name_H-M 'C 1 2/c 1'
_atom_sites_solution_hydrogens geom
_atom_sites_solution_primary direct
_atom_sites_solution_secondary difmap
_audit_creation_method SHELXL-97
_cell_angle_alpha 90.00
_cell_angle_beta 123.09(3)
_cell_angle_gamma 90.00
_cell_formula_units_Z 4
_cell_length_a 31.215(6)
_cell_length_b 11.384(2)
_cell_length_c 25.738(5)
_cell_measurement_temperature 293(2)
_cell_volume 7663(4)
_computing_publication_material 'SHELXL-97 (Sheldrick, 1997)'
_computing_structure_refinement 'SHELXL-97 (Sheldrick, 1997)'
_computing_structure_solution 'SHELXS-97 (Sheldrick, 1997)'
_diffrn_ambient_temperature 293(2)
_diffrn_measured_fraction_theta_full 0.474
_diffrn_measured_fraction_theta_max 0.474
_diffrn_measurement_device_type NONIUS-TURBO-CAD4
_diffrn_measurement_method Omega-2Theta
_diffrn_radiation_monochromator graphite
_diffrn_radiation_source 'fine-focus sealed tube'
_diffrn_radiation_type MoK\a
_diffrn_radiation_wavelength 0.71073
_diffrn_reflns_av_R_equivalents 0.0336
_diffrn_reflns_av_sigmaI/netI 0.0727
_diffrn_reflns_limit_h_max 38
_diffrn_reflns_limit_h_min -32
_diffrn_reflns_limit_k_max 14
_diffrn_reflns_limit_k_min 0
_diffrn_reflns_limit_l_max 0
_diffrn_reflns_limit_l_min -31
_diffrn_reflns_number 7693
_diffrn_reflns_theta_full 26.00
_diffrn_reflns_theta_max 26.00
_diffrn_reflns_theta_min 2.40
_diffrn_standards_interval_count 'OCR every 200 refl.'
_diffrn_standards_interval_time 'ICR every 3600s'
_diffrn_standards_number 2
_exptl_absorpt_coefficient_mu 3.041
_exptl_absorpt_correction_T_max 0.765
_exptl_absorpt_correction_T_min 0.628
_exptl_absorpt_correction_type empirical
_exptl_crystal_colour red
_exptl_crystal_density_diffrn 1.660
_exptl_crystal_density_meas ?
_exptl_crystal_density_method 'not measured'
_exptl_crystal_description cubic
_exptl_crystal_F_000 3760
_exptl_crystal_size_max 0.3
_exptl_crystal_size_mid 0.3
_exptl_crystal_size_min 0.3
_refine_diff_density_max 0.795
_refine_diff_density_min -0.969
_refine_diff_density_rms 0.129
_refine_ls_extinction_method none
_refine_ls_goodness_of_fit_ref 1.039
_refine_ls_hydrogen_treatment 'riding model'
_refine_ls_matrix_type full
_refine_ls_number_parameters 448
_refine_ls_number_reflns 7512
_refine_ls_number_restraints 0
_refine_ls_restrained_S_all 1.039
_refine_ls_R_factor_all 0.1082
_refine_ls_R_factor_gt 0.0408
_refine_ls_shift/su_max 0.001
_refine_ls_shift/su_mean 0.000
_refine_ls_structure_factor_coef Fsqd
_refine_ls_weighting_details 'w=1/[\s^2^(Fo^2^)+(0.0401P)^2^+30.8061P] where P=(Fo^2^+2Fc^2^)/3'
_refine_ls_weighting_scheme calc
_refine_ls_wR_factor_gt 0.0851
_refine_ls_wR_factor_ref 0.1061
_reflns_number_gt 4835
_reflns_number_total 7512
_reflns_threshold_expression >2sigma(I)
_cod_data_source_file ic981384l_5.cif
_cod_data_source_block guy14
_cod_depositor_comments
;
The following automatic conversions were performed:

'_exptl_crystal_density_meas' value 'not measured' was changed to '?'
- the value is perceived as not measured.

Automatic conversion script
Id: cif_fix_values 3008 2015-01-20 13:52:24Z robertas 

The following automatic conversions were performed:

'_refine_ls_weighting_scheme' value 'calc
w=1/[\s^2^(Fo^2^)+(0.0401P)^2^+30.8061P] where P=(Fo^2^+2Fc^2^)/3'
was changed to 'calc'. New tag '_refine_ls_weighting_details' was
created. The value of the new tag was set to
'w=1/[\s^2^(Fo^2^)+(0.0401P)^2^+30.8061P] where P=(Fo^2^+2Fc^2^)/3'.

Automatic conversion script
Id: cif_fix_values 3143 2015-03-26 13:38:13Z robertas 
;
_cod_original_cell_volume 7663(2)
_cod_database_code 4322109

loop_
_symmetry_equiv_pos_as_xyz
'x, y, z'
'-x, y, -z+1/2'
'x+1/2, y+1/2, z'
'-x+1/2, y+1/2, -z+1/2'
'-x, -y, -z'
'x, -y, z-1/2'
'-x+1/2, -y+1/2, -z'
'x+1/2, -y+1/2, z-1/2'

loop_
_atom_site_label
_atom_site_type_symbol
_atom_site_fract_x
_atom_site_fract_y
_atom_site_fract_z
_atom_site_U_iso_or_equiv
_atom_site_adp_type
_atom_site_occupancy
_atom_site_calc_flag
_atom_site_refinement_flags
_atom_site_disorder_assembly
_atom_site_disorder_group
Pt1 Pt 0.5000 0.5000 0.5000 0.03670(11) Uani 1 d S . .
Fe1 Fe 0.33926(3) 0.25901(8) 0.40032(4) 0.0333(2) Uani 1 d . . .
P1 P 0.29231(6) 0.41312(14) 0.38955(7) 0.0339(4) Uani 1 d . . .
P2 P 0.34907(6) 0.23014(15) 0.49156(8) 0.0367(4) Uani 1 d . . .
C1 C 0.3483(3) 0.2216(7) 0.3274(4) 0.064(2) Uani 1 d . . .
H1 H 0.3632 0.2716 0.3131 0.077 Uiso 1 calc R . .
C2 C 0.2966(3) 0.2177(7) 0.3061(4) 0.064(2) Uani 1 d . . .
H2 H 0.2710 0.2647 0.2752 0.077 Uiso 1 calc R . .
C3 C 0.2901(3) 0.1306(8) 0.3394(4) 0.067(2) Uani 1 d . . .
H3 H 0.2592 0.1091 0.3342 0.080 Uiso 1 calc R . .
C4 C 0.3383(4) 0.0810(7) 0.3822(4) 0.064(2) Uani 1 d . . .
H4 H 0.3451 0.0217 0.4105 0.077 Uiso 1 calc R . .
C5 C 0.3738(3) 0.1375(7) 0.3740(4) 0.059(2) Uani 1 d . . .
H5 H 0.4087 0.1217 0.3960 0.071 Uiso 1 calc R . .
C6 C 0.3069(2) 0.5533(6) 0.3670(3) 0.0400(15) Uani 1 d . . .
C7 C 0.2961(3) 0.6608(6) 0.3829(3) 0.0524(18) Uani 1 d . . .
H7 H 0.2809 0.6627 0.4056 0.063 Uiso 1 calc R . .
C8 C 0.3074(3) 0.7638(7) 0.3655(4) 0.066(2) Uani 1 d . . .
H8 H 0.2994 0.8350 0.3760 0.079 Uiso 1 calc R . .
C9 C 0.3305(3) 0.7633(8) 0.3329(4) 0.068(2) Uani 1 d . . .
H9 H 0.3388 0.8336 0.3222 0.081 Uiso 1 calc R . .
C10 C 0.3411(3) 0.6569(8) 0.3162(3) 0.062(2) Uani 1 d . . .
H10 H 0.3561 0.6555 0.2934 0.074 Uiso 1 calc R . .
C11 C 0.3295(2) 0.5533(7) 0.3334(3) 0.0471(17) Uani 1 d . . .
H11 H 0.3369 0.4821 0.3223 0.057 Uiso 1 calc R . .
C12 C 0.2219(2) 0.4069(5) 0.3393(3) 0.0354(14) Uani 1 d . . .
C13 C 0.1974(2) 0.3093(6) 0.3441(3) 0.0446(16) Uani 1 d . . .
H13 H 0.2166 0.2481 0.3706 0.053 Uiso 1 calc R . .
C14 C 0.1442(3) 0.3027(7) 0.3094(3) 0.0543(19) Uani 1 d . . .
H14 H 0.1280 0.2377 0.3131 0.065 Uiso 1 calc R . .
C15 C 0.1160(3) 0.3921(7) 0.2700(3) 0.055(2) Uani 1 d . . .
H15 H 0.0805 0.3884 0.2470 0.066 Uiso 1 calc R . .
C16 C 0.1401(3) 0.4875(7) 0.2644(3) 0.0575(19) Uani 1 d . . .
H16 H 0.1208 0.5478 0.2371 0.069 Uiso 1 calc R . .
C17 C 0.1926(2) 0.4946(6) 0.2986(3) 0.0485(16) Uani 1 d . . .
H17 H 0.2084 0.5595 0.2942 0.058 Uiso 1 calc R . .
C18 C 0.3051(3) 0.4485(6) 0.4671(3) 0.0436(16) Uani 1 d . . .
H18A H 0.3371 0.4913 0.4912 0.052 Uiso 1 calc R . .
H18B H 0.2779 0.4977 0.4627 0.052 Uiso 1 calc R . .
C19 C 0.3082(2) 0.3348(6) 0.5002(3) 0.0430(16) Uani 1 d . . .
H19A H 0.2743 0.3021 0.4823 0.052 Uiso 1 calc R . .
H19B H 0.3226 0.3502 0.5438 0.052 Uiso 1 calc R . .
C20 C 0.3333(2) 0.0919(6) 0.5126(3) 0.0405(15) Uani 1 d . . .
C21 C 0.2901(3) 0.0296(6) 0.4692(4) 0.055(2) Uani 1 d . . .
H21 H 0.2698 0.0595 0.4292 0.066 Uiso 1 calc R . .
C22 C 0.2762(3) -0.0749(7) 0.4829(4) 0.064(2) Uani 1 d . . .
H22 H 0.2472 -0.1148 0.4524 0.077 Uiso 1 calc R . .
C23 C 0.3053(3) -0.1197(6) 0.5418(4) 0.058(2) Uani 1 d . . .
H23 H 0.2966 -0.1908 0.5514 0.069 Uiso 1 calc R . .
C24 C 0.3476(3) -0.0584(7) 0.5866(4) 0.061(2) Uani 1 d . . .
H24 H 0.3667 -0.0871 0.6270 0.073 Uiso 1 calc R . .
C25 C 0.3621(3) 0.0457(7) 0.5724(3) 0.0534(18) Uani 1 d . . .
H25 H 0.3913 0.0848 0.6029 0.064 Uiso 1 calc R . .
C26 C 0.4145(3) 0.2589(7) 0.5567(3) 0.0475(17) Uani 1 d . . .
C27 C 0.4272(3) 0.3425(7) 0.6017(3) 0.064(2) Uani 1 d . . .
H27 H 0.4016 0.3859 0.6009 0.077 Uiso 1 calc R . .
C28 C 0.4779(4) 0.3620(9) 0.6480(4) 0.087(3) Uani 1 d . . .
H28 H 0.4859 0.4189 0.6779 0.105 Uiso 1 calc R . .
C29 C 0.5159(4) 0.3002(10) 0.6507(4) 0.090(3) Uani 1 d . . .
H29 H 0.5499 0.3149 0.6818 0.108 Uiso 1 calc R . .
C30 C 0.5039(3) 0.2154(9) 0.6070(5) 0.085(3) Uani 1 d . . .
H30 H 0.5298 0.1718 0.6087 0.102 Uiso 1 calc R . .
C31 C 0.4532(3) 0.1939(8) 0.5602(4) 0.069(2) Uani 1 d . . .
H31 H 0.4454 0.1355 0.5310 0.083 Uiso 1 calc R . .
C32 C 0.4345(2) 0.4137(6) 0.4616(3) 0.0373(14) Uani 1 d . . .
C33 C 0.5660(3) 0.3270(8) 0.4922(4) 0.074(3) Uani 1 d . . .
H33 H 0.5864 0.3377 0.5350 0.089 Uiso 1 calc R . .
C34 C 0.5816(4) 0.2491(10) 0.4647(5) 0.106(4) Uani 1 d . . .
H34 H 0.6113 0.2053 0.4887 0.128 Uiso 1 calc R . .
C35 C 0.5529(4) 0.2370(11) 0.4019(5) 0.108(4) Uani 1 d . . .
H35 H 0.5638 0.1876 0.3826 0.130 Uiso 1 calc R . .
C36 C 0.5091(4) 0.2967(10) 0.3682(4) 0.100(4) Uani 1 d . . .
H36 H 0.4885 0.2862 0.3255 0.119 Uiso 1 calc R . .
C37 C 0.4948(3) 0.3737(8) 0.3973(3) 0.065(2) Uani 1 d . . .
H37 H 0.4651 0.4176 0.3736 0.078 Uiso 1 calc R . .
N1 N 0.39747(18) 0.3593(4) 0.4387(2) 0.0359(12) Uani 1 d . . .
N2 N 0.5229(2) 0.3870(5) 0.4594(3) 0.0460(14) Uani 1 d . . .
Sb1 Sb 0.37108(2) 0.40499(5) 0.18872(2) 0.05494(15) Uani 1 d . . .
F1 F 0.4227(3) 0.5078(7) 0.2107(3) 0.153(3) Uani 1 d . . .
F2 F 0.3255(3) 0.5255(6) 0.1616(4) 0.163(4) Uani 1 d . . .
F3 F 0.3569(3) 0.3929(7) 0.1088(3) 0.131(3) Uani 1 d . . .
F4 F 0.3191(3) 0.3004(6) 0.1653(3) 0.149(3) Uani 1 d . . .
F5 F 0.3875(2) 0.4175(7) 0.2684(3) 0.125(2) Uani 1 d . . .
F6 F 0.4161(3) 0.2827(7) 0.2126(4) 0.173(4) Uani 1 d . . .

loop_
_atom_site_aniso_label
_atom_site_aniso_U_11
_atom_site_aniso_U_22
_atom_site_aniso_U_33
_atom_site_aniso_U_23
_atom_site_aniso_U_13
_atom_site_aniso_U_12
Pt1 0.02639(16) 0.0405(2) 0.04133(19) -0.00206(19) 0.01725(14) -0.00747(18)
Fe1 0.0316(4) 0.0317(5) 0.0374(5) -0.0055(4) 0.0194(4) -0.0064(4)
P1 0.0321(8) 0.0308(9) 0.0398(9) -0.0005(7) 0.0202(7) -0.0041(7)
P2 0.0339(8) 0.0365(9) 0.0382(9) 0.0018(7) 0.0187(7) -0.0023(7)
C1 0.090(6) 0.064(5) 0.067(5) -0.029(5) 0.060(5) -0.023(5)
C2 0.068(5) 0.064(6) 0.043(4) -0.021(4) 0.020(4) -0.007(4)
C3 0.065(5) 0.066(6) 0.076(6) -0.043(5) 0.043(5) -0.035(5)
C4 0.099(7) 0.032(4) 0.073(6) -0.012(4) 0.054(6) -0.011(4)
C5 0.059(5) 0.051(5) 0.073(5) -0.022(4) 0.040(4) 0.001(4)
C6 0.034(3) 0.039(4) 0.044(4) 0.002(3) 0.020(3) -0.007(3)
C7 0.063(5) 0.026(4) 0.066(5) -0.001(3) 0.034(4) -0.001(3)
C8 0.073(6) 0.033(4) 0.073(6) 0.003(4) 0.029(5) -0.007(4)
C9 0.071(6) 0.054(5) 0.071(6) 0.014(4) 0.034(5) -0.013(4)
C10 0.053(4) 0.073(6) 0.059(5) 0.018(4) 0.030(4) -0.010(4)
C11 0.043(4) 0.047(4) 0.052(4) 0.009(3) 0.026(3) 0.001(3)
C12 0.029(3) 0.033(3) 0.044(4) -0.004(3) 0.021(3) -0.003(3)
C13 0.039(4) 0.040(4) 0.053(4) 0.001(3) 0.025(3) -0.004(3)
C14 0.039(4) 0.052(5) 0.067(5) -0.010(4) 0.026(4) -0.018(3)
C15 0.035(4) 0.068(5) 0.052(4) -0.012(4) 0.018(3) -0.005(4)
C16 0.044(4) 0.059(5) 0.054(4) 0.013(4) 0.016(3) 0.010(4)
C17 0.042(3) 0.045(4) 0.051(4) 0.006(4) 0.021(3) -0.003(4)
C18 0.041(4) 0.035(3) 0.052(4) -0.008(3) 0.024(3) -0.005(3)
C19 0.049(4) 0.048(4) 0.040(4) -0.001(3) 0.030(3) -0.008(3)
C20 0.042(4) 0.039(4) 0.047(4) 0.006(3) 0.029(3) 0.000(3)
C21 0.049(4) 0.055(5) 0.058(5) 0.016(4) 0.027(4) -0.005(3)
C22 0.053(5) 0.065(5) 0.069(5) 0.009(4) 0.031(4) -0.012(4)
C23 0.062(5) 0.040(4) 0.086(6) 0.011(4) 0.051(5) -0.004(4)
C24 0.075(6) 0.053(5) 0.064(5) 0.020(4) 0.045(5) 0.017(4)
C25 0.058(5) 0.051(4) 0.053(4) 0.002(4) 0.032(4) -0.003(4)
C26 0.037(4) 0.056(5) 0.040(4) 0.007(4) 0.015(3) -0.005(3)
C27 0.051(4) 0.071(6) 0.052(5) -0.007(4) 0.017(4) -0.013(4)
C28 0.061(6) 0.096(8) 0.065(6) -0.014(5) 0.008(5) -0.019(6)
C29 0.060(6) 0.104(8) 0.066(6) 0.006(6) 0.009(5) -0.014(6)
C30 0.048(5) 0.101(8) 0.083(7) 0.006(6) 0.022(5) 0.018(5)
C31 0.054(5) 0.084(6) 0.058(5) 0.003(5) 0.023(4) 0.012(5)
C32 0.033(3) 0.043(4) 0.040(4) 0.001(3) 0.023(3) -0.002(3)
C33 0.051(5) 0.101(7) 0.055(5) -0.008(5) 0.019(4) 0.018(5)
C34 0.068(6) 0.132(10) 0.093(8) -0.025(7) 0.027(6) 0.037(6)
C35 0.080(7) 0.155(11) 0.075(7) -0.042(7) 0.033(6) 0.027(7)
C36 0.085(7) 0.141(10) 0.058(6) -0.034(6) 0.030(5) 0.026(7)
C37 0.056(5) 0.084(6) 0.045(4) -0.006(4) 0.021(4) 0.016(4)
N1 0.029(3) 0.037(3) 0.044(3) -0.003(2) 0.021(2) -0.005(2)
N2 0.033(3) 0.053(4) 0.052(3) -0.006(3) 0.023(3) -0.001(3)
Sb1 0.0599(3) 0.0510(3) 0.0499(3) -0.0001(2) 0.0273(3) 0.0000(2)
F1 0.125(5) 0.193(8) 0.126(5) -0.022(5) 0.059(4) -0.090(5)
F2 0.119(5) 0.110(5) 0.151(6) -0.024(5) 0.004(5) 0.057(4)
F3 0.127(5) 0.192(7) 0.073(4) -0.030(4) 0.055(4) -0.023(5)
F4 0.128(6) 0.139(6) 0.163(7) 0.002(5) 0.068(5) -0.066(5)
F5 0.117(5) 0.196(7) 0.068(4) -0.002(4) 0.054(4) -0.008(5)
F6 0.148(6) 0.146(7) 0.140(6) -0.015(5) 0.023(5) 0.081(5)

loop_
_atom_type_symbol
_atom_type_description
_atom_type_scat_dispersion_real
_atom_type_scat_dispersion_imag
_atom_type_scat_source
C C 0.0033 0.0016 'International Tables Vol C Tables 4.2.6.8 and 6.1.1.4'
H H 0.0000 0.0000 'International Tables Vol C Tables 4.2.6.8 and 6.1.1.4'
N N 0.0061 0.0033 'International Tables Vol C Tables 4.2.6.8 and 6.1.1.4'
F F 0.0171 0.0103 'International Tables Vol C Tables 4.2.6.8 and 6.1.1.4'
P P 0.1023 0.0942 'International Tables Vol C Tables 4.2.6.8 and 6.1.1.4'
Fe Fe 0.3463 0.8444 'International Tables Vol C Tables 4.2.6.8 and 6.1.1.4'
Sb Sb -0.5866 1.5461 'International Tables Vol C Tables 4.2.6.8 and 6.1.1.4'
Pt Pt -1.7033 8.3905 'International Tables Vol C Tables 4.2.6.8 and 6.1.1.4'

loop_
_geom_angle_atom_site_label_1
_geom_angle_atom_site_label_2
_geom_angle_atom_site_label_3
_geom_angle
_geom_angle_site_symmetry_1
_geom_angle_site_symmetry_3
_geom_angle_publ_flag
C32 Pt1 C32 180.000(1) 5_666 . y
C32 Pt1 N2 90.8(2) 5_666 . y
C32 Pt1 N2 89.2(2) . . y
C32 Pt1 N2 89.2(2) 5_666 5_666 ?
C32 Pt1 N2 90.8(2) . 5_666 ?
N2 Pt1 N2 180.000(2) . 5_666 ?
N1 Fe1 C4 126.5(3) . . y
N1 Fe1 C3 156.3(3) . . y
C4 Fe1 C3 39.7(3) . . y
N1 Fe1 C5 92.9(3) . . y
C4 Fe1 C5 39.2(3) . . y
C3 Fe1 C5 65.6(3) . . y
N1 Fe1 C2 124.1(3) . . y
C4 Fe1 C2 66.2(3) . . y
C3 Fe1 C2 39.2(3) . . y
C5 Fe1 C2 65.6(3) . . y
N1 Fe1 C1 91.7(3) . . y
C4 Fe1 C1 65.9(3) . . y
C3 Fe1 C1 65.5(3) . . y
C5 Fe1 C1 39.1(3) . . y
C2 Fe1 C1 39.0(3) . . y
N1 Fe1 P1 88.21(16) . . y
C4 Fe1 P1 145.2(3) . . y
C3 Fe1 P1 107.3(3) . . y
C5 Fe1 P1 156.2(3) . . y
C2 Fe1 P1 94.3(2) . . y
C1 Fe1 P1 117.1(3) . . y
N1 Fe1 P2 89.93(16) . . y
C4 Fe1 P2 94.0(2) . . y
C3 Fe1 P2 108.2(3) . . y
C5 Fe1 P2 116.6(3) . . y
C2 Fe1 P2 145.9(3) . . y
C1 Fe1 P2 155.8(3) . . y
P1 Fe1 P2 87.08(7) . . y
C6 P1 C12 102.6(3) . . y
C6 P1 C18 101.9(3) . . y
C12 P1 C18 103.7(3) . . y
C6 P1 Fe1 118.0(2) . . y
C12 P1 Fe1 120.9(2) . . y
C18 P1 Fe1 107.5(2) . . y
C20 P2 C26 103.3(3) . . y
C20 P2 C19 101.8(3) . . y
C26 P2 C19 105.8(3) . . y
C20 P2 Fe1 122.7(2) . . y
C26 P2 Fe1 112.5(2) . . y
C19 P2 Fe1 109.1(2) . . y
C2 C1 C5 108.1(8) . . y
C2 C1 Fe1 70.4(4) . . y
C5 C1 Fe1 70.2(4) . . y
C1 C2 C3 107.9(8) . . y
C1 C2 Fe1 70.6(4) . . y
C3 C2 Fe1 70.2(4) . . y
C2 C3 C4 108.2(7) . . y
C2 C3 Fe1 70.6(4) . . y
C4 C3 Fe1 70.0(4) . . y
C5 C4 C3 107.2(8) . . y
C5 C4 Fe1 70.6(4) . . y
C3 C4 Fe1 70.3(4) . . y
C4 C5 C1 108.6(8) . . y
C4 C5 Fe1 70.3(4) . . y
C1 C5 Fe1 70.7(4) . . y
C11 C6 C7 118.3(6) . . y
C11 C6 P1 119.7(5) . . y
C7 C6 P1 122.0(5) . . y
C8 C7 C6 120.7(7) . . y
C7 C8 C9 120.8(8) . . y
C8 C9 C10 119.3(7) . . y
C11 C10 C9 119.9(7) . . y
C10 C11 C6 121.0(7) . . y
C17 C12 C13 118.6(6) . . y
C17 C12 P1 123.3(5) . . y
C13 C12 P1 118.1(5) . . y
C12 C13 C14 120.4(6) . . y
C15 C14 C13 119.7(7) . . y
C14 C15 C16 120.0(6) . . y
C15 C16 C17 120.6(7) . . y
C12 C17 C16 120.7(7) . . y
C19 C18 P1 109.2(4) . . y
C18 C19 P2 108.5(4) . . y
C21 C20 C25 117.1(6) . . y
C21 C20 P2 120.3(5) . . y
C25 C20 P2 122.6(5) . . y
C22 C21 C20 122.6(7) . . y
C23 C22 C21 119.6(7) . . y
C22 C23 C24 119.4(7) . . y
C23 C24 C25 120.9(7) . . y
C24 C25 C20 120.4(7) . . y
C31 C26 C27 118.5(7) . . y
C31 C26 P2 117.6(6) . . y
C27 C26 P2 123.9(6) . . y
C26 C27 C28 120.1(9) . . y
C29 C28 C27 121.4(10) . . y
C28 C29 C30 119.1(9) . . y
C29 C30 C31 120.6(9) . . y
C26 C31 C30 120.3(8) . . y
N1 C32 Pt1 176.8(6) . . y
N2 C33 C34 121.6(8) . . y
C35 C34 C33 119.2(9) . . y
C36 C35 C34 119.7(9) . . y
C35 C36 C37 119.4(9) . . y
N2 C37 C36 121.4(8) . . y
C32 N1 Fe1 175.3(5) . . y
C33 N2 C37 118.5(7) . . y
C33 N2 Pt1 121.5(5) . . y
C37 N2 Pt1 120.0(5) . . y
F1 Sb1 F2 90.5(4) . . y
F1 Sb1 F5 86.7(3) . . y
F2 Sb1 F5 93.1(4) . . y
F1 Sb1 F4 178.9(3) . . y
F2 Sb1 F4 89.9(4) . . y
F5 Sb1 F4 94.3(3) . . y
F1 Sb1 F6 89.9(4) . . y
F2 Sb1 F6 177.6(4) . . y
F5 Sb1 F6 89.3(4) . . y
F4 Sb1 F6 89.7(4) . . y
F1 Sb1 F3 91.6(3) . . y
F2 Sb1 F3 88.1(4) . . y
F5 Sb1 F3 177.9(3) . . y
F4 Sb1 F3 87.4(3) . . y
F6 Sb1 F3 89.5(4) . . y

loop_
_geom_bond_atom_site_label_1
_geom_bond_atom_site_label_2
_geom_bond_distance
_geom_bond_site_symmetry_2
_geom_bond_publ_flag
Pt1 C32 1.980(6) 5_666 ?
Pt1 C32 1.980(6) . y
Pt1 N2 2.020(5) . y
Pt1 N2 2.020(5) 5_666 ?
Fe1 N1 1.903(5) . y
Fe1 C4 2.076(7) . y
Fe1 C3 2.080(7) . y
Fe1 C5 2.080(7) . y
Fe1 C2 2.085(7) . y
Fe1 C1 2.087(7) . y
Fe1 P1 2.2044(19) . y
Fe1 P2 2.2207(19) . y
P1 C6 1.838(7) . y
P1 C12 1.846(6) . y
P1 C18 1.853(7) . y
P2 C20 1.818(6) . y
P2 C26 1.831(7) . y
P2 C19 1.846(7) . y
C1 C2 1.391(11) . y
C1 C5 1.396(11) . y
C2 C3 1.396(11) . y
C3 C4 1.409(12) . y
C4 C5 1.393(11) . y
C6 C11 1.382(9) . y
C6 C7 1.388(9) . y
C7 C8 1.369(10) . y
C8 C9 1.371(11) . y
C9 C10 1.385(11) . y
C10 C11 1.378(10) . y
C12 C17 1.373(9) . y
C12 C13 1.392(8) . y
C13 C14 1.392(9) . y
C14 C15 1.366(10) . y
C15 C16 1.373(10) . y
C16 C17 1.374(9) . y
C18 C19 1.524(9) . y
C20 C21 1.386(9) . y
C20 C25 1.392(9) . y
C21 C22 1.377(10) . y
C22 C23 1.371(10) . y
C23 C24 1.378(11) . y
C24 C25 1.388(10) . y
C26 C31 1.376(10) . y
C26 C27 1.380(10) . y
C27 C28 1.384(11) . y
C28 C29 1.349(13) . y
C29 C30 1.370(13) . y
C30 C31 1.391(11) . y
C32 N1 1.149(7) . y
C33 N2 1.322(9) . y
C33 C34 1.379(12) . y
C34 C35 1.360(13) . y
C35 C36 1.338(13) . y
C36 C37 1.376(11) . y
C37 N2 1.347(9) . y
Sb1 F1 1.815(6) . y
Sb1 F2 1.819(6) . y
Sb1 F5 1.828(5) . y
Sb1 F4 1.829(6) . y
Sb1 F6 1.829(6) . y
Sb1 F3 1.857(6) . y
